data_1543629
loop_
_publ_author_name
'Xu, Lun'
'Liu, Fengyi'
'Xu, Li-Wen'
'Gao, Ziwei'
'Zhao, Yu-Ming'

_publ_section_title
;
 A Total Synthesis of Paeoveitol.
;
_journal_issue 15
_journal_name_full 'Organic letters'
_journal_page_first 3698
_journal_page_last 3701
_journal_paper_doi 10.1021/acs.orglett.6b01736
_journal_volume 18
_journal_year 2016
_chemical_formula_moiety 'C19 H20 O5'
_chemical_formula_sum 'C19 H20 O5'
_chemical_formula_weight 328.35
_space_group_crystal_system monoclinic
_space_group_IT_number 15
_space_group_name_Hall '-C 2yc'
_space_group_name_H-M_alt 'C 1 2/c 1'
_symmetry_space_group_name_Hall '-C 2yc'
_symmetry_space_group_name_H-M 'C 1 2/c 1'
_atom_sites_solution_hydrogens geom
_atom_sites_solution_primary direct
_audit_creation_date 2016-06-03
_audit_creation_method
;
Olex2 1.2
(compiled 2016.02.19 svn.r3266 for OlexSys, GUI svn.r5155)
;
_cell_angle_alpha 90
_cell_angle_beta 95.154(2)
_cell_angle_gamma 90
_cell_formula_units_Z 8
_cell_length_a 19.3064(9)
_cell_length_b 8.9818(4)
_cell_length_c 18.1833(8)
_cell_measurement_reflns_used 9937
_cell_measurement_temperature 153
_cell_measurement_theta_max 27.215
_cell_measurement_theta_min 2.249
_cell_volume 3140.3(2)
_computing_molecular_graphics 'Olex2 (Dolomanov et al., 2009)'
_computing_publication_material 'Olex2 (Dolomanov et al., 2009)'
_computing_structure_refinement 'XL (Sheldrick, 2008)'
_computing_structure_solution 'ShelXT (Sheldrick, 2015)'
_diffrn_ambient_temperature 153.0
_diffrn_measured_fraction_theta_full 0.999
_diffrn_measured_fraction_theta_max 0.999
_diffrn_measurement_device_type 'CCD area detector'
_diffrn_measurement_method 'phi and omega scans'
_diffrn_radiation_monochromator graphite
_diffrn_radiation_type MoK\a
_diffrn_radiation_wavelength 0.71073
_diffrn_reflns_av_R_equivalents 0.0563
_diffrn_reflns_av_unetI/netI 0.0260
_diffrn_reflns_Laue_measured_fraction_full 0.999
_diffrn_reflns_Laue_measured_fraction_max 0.999
_diffrn_reflns_limit_h_max 25
_diffrn_reflns_limit_h_min -25
_diffrn_reflns_limit_k_max 11
_diffrn_reflns_limit_k_min -11
_diffrn_reflns_limit_l_max 23
_diffrn_reflns_limit_l_min -23
_diffrn_reflns_number 40040
_diffrn_reflns_point_group_measured_fraction_full 0.999
_diffrn_reflns_point_group_measured_fraction_max 0.999
_diffrn_reflns_theta_full 26.000
_diffrn_reflns_theta_max 27.553
_diffrn_reflns_theta_min 2.118
_exptl_absorpt_coefficient_mu 0.100
_exptl_absorpt_correction_T_max 0.7456
_exptl_absorpt_correction_T_min 0.6954
_exptl_absorpt_correction_type multi-scan
_exptl_absorpt_process_details
;
SADABS-2014/5 (Bruker,2014/5) was used for absorption correction.
wR2(int) was 0.1376 before and 0.0597 after correction.
The Ratio of minimum to maximum transmission is 0.9327.
The \l/2 correction factor is Not present.
;
_exptl_crystal_colour 'clear light colourless'
_exptl_crystal_colour_lustre clear
_exptl_crystal_colour_modifier light
_exptl_crystal_colour_primary colourless
_exptl_crystal_density_diffrn 1.389
_exptl_crystal_description block
_exptl_crystal_F_000 1392
_exptl_crystal_size_max 0.5
_exptl_crystal_size_mid 0.4
_exptl_crystal_size_min 0.3
_refine_diff_density_max 0.570
_refine_diff_density_min -0.287
_refine_diff_density_rms 0.051
_refine_ls_extinction_method none
_refine_ls_goodness_of_fit_ref 1.040
_refine_ls_hydrogen_treatment constr
_refine_ls_matrix_type full
_refine_ls_number_parameters 223
_refine_ls_number_reflns 3621
_refine_ls_number_restraints 0
_refine_ls_restrained_S_all 1.040
_refine_ls_R_factor_all 0.0598
_refine_ls_R_factor_gt 0.0467
_refine_ls_shift/su_max 0.001
_refine_ls_shift/su_mean 0.000
_refine_ls_structure_factor_coef Fsqd
_refine_ls_weighting_details 'w=1/[\s^2^(Fo^2^)+(0.0613P)^2^+3.8328P] where P=(Fo^2^+2Fc^2^)/3'
_refine_ls_weighting_scheme calc
_refine_ls_wR_factor_gt 0.1186
_refine_ls_wR_factor_ref 0.1261
_reflns_Friedel_coverage 0.000
_reflns_number_gt 2977
_reflns_number_total 3621
_reflns_threshold_expression 'I > 2\s(I)'
_cod_data_source_file ol6b01736_si_003.cif
_cod_data_source_block z
_cod_depositor_comments 'Adding full bibliography for 1543628--1543629.cif.'
_cod_database_code 1543629
_shelx_space_group_comment
;
The symmetry employed for this shelxl refinement is uniquely defined
by the following loop, which should always be used as a source of
symmetry information in preference to the above space-group names.
They are only intended as comments.
;
_olex2_refinement_description
;
1. Fixed Uiso
 At 1.2 times of:
  All C(H) groups, All C(H,H) groups
 At 1.5 times of:
  All C(H,H,H) groups, All O(H) groups
2.a Ternary CH refined with riding coordinates:
 C10(H10), C11(H11)
2.b Secondary CH2 refined with riding coordinates:
 C8(H8A,H8B)
2.c Aromatic/amide H refined with riding coordinates:
 C5(H5A), C2(H2), C15(H15), C18(H18)
2.d Idealised Me refined as rotating group:
 C1(H1A,H1B,H1C), C12(H12A,H12B,H12C), C19(H19A,H19B,H19C)
2.e Idealised tetrahedral OH refined as rotating group:
 O4(H4), O5(H5), O3(H3)
;
_shelx_shelxl_version_number 2014/7
_olex2_submission_special_instructions 'No special instructions were received'

loop_
_space_group_symop_operation_xyz
'x, y, z'
'-x, y, -z+1/2'
'x+1/2, y+1/2, z'
'-x+1/2, y+1/2, -z+1/2'
'-x, -y, -z'
'x, -y, z-1/2'
'-x+1/2, -y+1/2, -z'
'x+1/2, -y+1/2, z-1/2'

loop_
_atom_site_label
_atom_site_type_symbol
_atom_site_fract_x
_atom_site_fract_y
_atom_site_fract_z
_atom_site_U_iso_or_equiv
_atom_site_adp_type
_atom_site_occupancy
_atom_site_site_symmetry_order
_atom_site_calc_flag
_atom_site_refinement_flags_posn
O2 O 0.69780(6) 0.27802(12) 0.40807(6) 0.0220(3) Uani 1 1 d .
O1 O 0.53282(5) 0.15108(12) 0.42008(6) 0.0219(3) Uani 1 1 d .
O4 O 0.62917(6) -0.09333(13) 0.17279(6) 0.0267(3) Uani 1 1 d .
H4 H 0.6220 -0.0472 0.1327 0.040 Uiso 1 1 calc GR
O5 O 0.49153(6) 0.74460(13) 0.35231(8) 0.0332(3) Uani 1 1 d .
H5 H 0.4515 0.7618 0.3320 0.050 Uiso 1 1 calc GR
O3 O 0.58873(7) -0.02356(15) 0.54168(6) 0.0328(3) Uani 1 1 d .
H3 H 0.5495 -0.0606 0.5467 0.049 Uiso 1 1 calc GR
C6 C 0.63251(8) 0.08788(16) 0.35172(8) 0.0189(3) Uani 1 1 d .
C3 C 0.69898(8) 0.11396(17) 0.22253(8) 0.0200(3) Uani 1 1 d .
C7 C 0.68422(7) 0.19215(16) 0.34568(8) 0.0188(3) Uani 1 1 d .
C4 C 0.64683(8) 0.00682(16) 0.22918(8) 0.0197(3) Uani 1 1 d .
C5 C 0.61305(8) -0.00673(17) 0.29312(8) 0.0202(3) Uani 1 1 d .
H5A H 0.5775 -0.0789 0.2967 0.024 Uiso 1 1 calc R
C2 C 0.71751(8) 0.20797(17) 0.28219(9) 0.0206(3) Uani 1 1 d .
H2 H 0.7525 0.2816 0.2791 0.025 Uiso 1 1 calc R
C15 C 0.46954(8) 0.33792(17) 0.34755(9) 0.0217(3) Uani 1 1 d .
H15 H 0.4424 0.2621 0.3225 0.026 Uiso 1 1 calc R
C14 C 0.52224(8) 0.30016(16) 0.40046(8) 0.0191(3) Uani 1 1 d .
C16 C 0.45587(8) 0.48770(18) 0.33051(9) 0.0222(3) Uani 1 1 d .
C13 C 0.56368(8) 0.40681(17) 0.43810(8) 0.0205(3) Uani 1 1 d .
C9 C 0.60540(8) 0.10287(16) 0.42637(8) 0.0195(3) Uani 1 1 d .
C17 C 0.49835(8) 0.59437(17) 0.36700(9) 0.0229(3) Uani 1 1 d .
C10 C 0.65541(8) 0.22126(17) 0.46431(8) 0.0203(3) Uani 1 1 d .
H10 H 0.6863 0.1723 0.5043 0.024 Uiso 1 1 calc R
C11 C 0.61767(8) 0.35121(17) 0.49702(9) 0.0225(3) Uani 1 1 d .
H11 H 0.5922 0.3105 0.5381 0.027 Uiso 1 1 calc R
C18 C 0.55170(8) 0.55480(18) 0.41995(9) 0.0236(3) Uani 1 1 d .
H18 H 0.5801 0.6300 0.4438 0.028 Uiso 1 1 calc R
C1 C 0.73430(9) 0.1277(2) 0.15228(9) 0.0295(4) Uani 1 1 d .
H1A H 0.7528 0.0305 0.1393 0.044 Uiso 1 1 calc GR
H1B H 0.7725 0.1996 0.1595 0.044 Uiso 1 1 calc GR
H1C H 0.7006 0.1621 0.1123 0.044 Uiso 1 1 calc GR
C12 C 0.66750(9) 0.4698(2) 0.53016(9) 0.0282(4) Uani 1 1 d .
H12A H 0.6921 0.5150 0.4910 0.042 Uiso 1 1 calc GR
H12B H 0.7012 0.4240 0.5669 0.042 Uiso 1 1 calc GR
H12C H 0.6412 0.5466 0.5540 0.042 Uiso 1 1 calc GR
C8 C 0.60516(9) -0.04360(18) 0.46819(9) 0.0251(3) Uani 1 1 d .
H8A H 0.5707 -0.1116 0.4424 0.030 Uiso 1 1 calc R
H8B H 0.6515 -0.0907 0.4685 0.030 Uiso 1 1 calc R
C19 C 0.39700(9) 0.5303(2) 0.27437(10) 0.0308(4) Uani 1 1 d .
H19A H 0.3835 0.4439 0.2435 0.046 Uiso 1 1 calc GR
H19B H 0.4121 0.6111 0.2433 0.046 Uiso 1 1 calc GR
H19C H 0.3572 0.5637 0.2999 0.046 Uiso 1 1 calc GR

loop_
_atom_site_aniso_label
_atom_site_aniso_U_11
_atom_site_aniso_U_22
_atom_site_aniso_U_33
_atom_site_aniso_U_23
_atom_site_aniso_U_13
_atom_site_aniso_U_12
O2 0.0226(5) 0.0218(5) 0.0219(5) -0.0044(4) 0.0031(4) -0.0055(4)
O1 0.0182(5) 0.0167(5) 0.0311(6) 0.0013(4) 0.0046(4) -0.0004(4)
O4 0.0313(6) 0.0252(6) 0.0231(6) -0.0049(5) -0.0007(5) -0.0028(5)
O5 0.0297(7) 0.0188(6) 0.0495(8) 0.0052(5) -0.0046(6) 0.0014(5)
O3 0.0334(7) 0.0397(7) 0.0255(6) 0.0042(5) 0.0041(5) -0.0094(6)
C6 0.0185(7) 0.0168(7) 0.0214(7) 0.0014(6) 0.0026(6) 0.0016(6)
C3 0.0175(7) 0.0206(7) 0.0220(7) 0.0020(6) 0.0020(6) 0.0027(6)
C7 0.0167(7) 0.0164(7) 0.0228(7) -0.0016(6) -0.0011(6) 0.0015(5)
C4 0.0202(7) 0.0176(7) 0.0206(7) -0.0023(6) -0.0011(6) 0.0025(6)
C5 0.0191(7) 0.0164(7) 0.0248(8) 0.0005(6) 0.0005(6) -0.0024(6)
C2 0.0168(7) 0.0188(7) 0.0264(8) 0.0008(6) 0.0025(6) -0.0019(6)
C15 0.0176(7) 0.0216(8) 0.0262(8) -0.0027(6) 0.0035(6) -0.0028(6)
C14 0.0183(7) 0.0157(7) 0.0240(7) -0.0004(6) 0.0065(6) 0.0008(5)
C16 0.0174(7) 0.0246(8) 0.0247(8) 0.0003(6) 0.0026(6) 0.0001(6)
C13 0.0196(7) 0.0203(7) 0.0217(7) -0.0017(6) 0.0029(6) 0.0014(6)
C9 0.0198(7) 0.0168(7) 0.0220(7) -0.0007(6) 0.0019(6) 0.0004(6)
C17 0.0215(8) 0.0174(7) 0.0303(8) 0.0009(6) 0.0051(6) 0.0020(6)
C10 0.0205(7) 0.0198(7) 0.0204(7) 0.0001(6) 0.0012(6) -0.0005(6)
C11 0.0246(8) 0.0217(8) 0.0212(8) -0.0023(6) 0.0015(6) 0.0023(6)
C18 0.0227(8) 0.0184(7) 0.0292(8) -0.0035(6) 0.0006(6) -0.0006(6)
C1 0.0316(9) 0.0332(9) 0.0248(8) -0.0009(7) 0.0079(7) -0.0060(7)
C12 0.0280(8) 0.0300(9) 0.0258(8) -0.0069(7) -0.0019(7) 0.0021(7)
C8 0.0291(8) 0.0214(8) 0.0249(8) 0.0026(6) 0.0026(6) 0.0002(6)
C19 0.0237(8) 0.0304(9) 0.0369(10) 0.0030(7) -0.0046(7) 0.0011(7)

loop_
_atom_type_symbol
_atom_type_description
_atom_type_scat_dispersion_real
_atom_type_scat_dispersion_imag
_atom_type_scat_source
C C 0.0033 0.0016 'International Tables Vol C Tables 4.2.6.8 and 6.1.1.4'
H H 0.0000 0.0000 'International Tables Vol C Tables 4.2.6.8 and 6.1.1.4'
O O 0.0106 0.0060 'International Tables Vol C Tables 4.2.6.8 and 6.1.1.4'

loop_
_geom_angle_atom_site_label_1
_geom_angle_atom_site_label_2
_geom_angle_atom_site_label_3
_geom_angle
C7 O2 C10 107.73(11)
C14 O1 C9 114.93(11)
C4 O4 H4 109.5
C17 O5 H5 109.5
C8 O3 H3 109.5
C7 C6 C5 120.13(14)
C7 C6 C9 108.90(13)
C5 C6 C9 130.96(14)
C4 C3 C1 120.77(14)
C2 C3 C4 118.87(14)
C2 C3 C1 120.36(14)
O2 C7 C6 113.57(13)
O2 C7 C2 124.30(13)
C2 C7 C6 122.13(14)
O4 C4 C3 120.80(14)
O4 C4 C5 117.42(13)
C5 C4 C3 121.73(14)
C6 C5 C4 118.30(14)
C6 C5 H5A 120.9
C4 C5 H5A 120.9
C3 C2 H2 120.6
C7 C2 C3 118.84(14)
C7 C2 H2 120.6
C14 C15 H15 119.9
C14 C15 C16 120.23(14)
C16 C15 H15 119.9
C15 C14 O1 119.76(13)
C15 C14 C13 122.06(14)
C13 C14 O1 118.11(13)
C15 C16 C19 120.63(14)
C17 C16 C15 117.72(14)
C17 C16 C19 121.65(15)
C14 C13 C11 116.86(14)
C18 C13 C14 117.94(14)
C18 C13 C11 125.19(14)
O1 C9 C6 111.40(12)
O1 C9 C10 112.63(12)
O1 C9 C8 104.45(12)
C6 C9 C10 102.07(12)
C6 C9 C8 113.02(12)
C8 C9 C10 113.55(13)
O5 C17 C16 122.67(15)
O5 C17 C18 115.82(14)
C16 C17 C18 121.50(15)
O2 C10 C9 107.05(11)
O2 C10 H10 109.1
O2 C10 C11 108.90(12)
C9 C10 H10 109.1
C11 C10 C9 113.39(13)
C11 C10 H10 109.1
C13 C11 C10 107.45(12)
C13 C11 H11 107.2
C13 C11 C12 114.87(13)
C10 C11 H11 107.2
C12 C11 C10 112.50(13)
C12 C11 H11 107.2
C13 C18 C17 120.51(15)
C13 C18 H18 119.7
C17 C18 H18 119.7
C3 C1 H1A 109.5
C3 C1 H1B 109.5
C3 C1 H1C 109.5
H1A C1 H1B 109.5
H1A C1 H1C 109.5
H1B C1 H1C 109.5
C11 C12 H12A 109.5
C11 C12 H12B 109.5
C11 C12 H12C 109.5
H12A C12 H12B 109.5
H12A C12 H12C 109.5
H12B C12 H12C 109.5
O3 C8 C9 111.97(13)
O3 C8 H8A 109.2
O3 C8 H8B 109.2
C9 C8 H8A 109.2
C9 C8 H8B 109.2
H8A C8 H8B 107.9
C16 C19 H19A 109.5
C16 C19 H19B 109.5
C16 C19 H19C 109.5
H19A C19 H19B 109.5
H19A C19 H19C 109.5
H19B C19 H19C 109.5

loop_
_geom_bond_atom_site_label_1
_geom_bond_atom_site_label_2
_geom_bond_distance
O2 C7 1.3775(18)
O2 C10 1.4580(18)
O1 C14 1.3960(18)
O1 C9 1.4613(18)
O4 H4 0.8400
O4 C4 1.3836(18)
O5 H5 0.8400
O5 C17 1.3795(19)
O3 H3 0.8400
O3 C8 1.412(2)
C6 C7 1.380(2)
C6 C5 1.388(2)
C6 C9 1.504(2)
C3 C4 1.406(2)
C3 C2 1.396(2)
C3 C1 1.506(2)
C7 C2 1.378(2)
C4 C5 1.389(2)
C5 H5A 0.9500
C2 H2 0.9500
C15 H15 0.9500
C15 C14 1.378(2)
C15 C16 1.400(2)
C14 C13 1.388(2)
C16 C17 1.390(2)
C16 C19 1.507(2)
C13 C11 1.511(2)
C13 C18 1.384(2)
C9 C10 1.555(2)
C9 C8 1.520(2)
C17 C18 1.392(2)
C10 H10 1.0000
C10 C11 1.525(2)
C11 H11 1.0000
C11 C12 1.523(2)
C18 H18 0.9500
C1 H1A 0.9800
C1 H1B 0.9800
C1 H1C 0.9800
C12 H12A 0.9800
C12 H12B 0.9800
C12 H12C 0.9800
C8 H8A 0.9900
C8 H8B 0.9900
C19 H19A 0.9800
C19 H19B 0.9800
C19 H19C 0.9800

loop_
_geom_torsion_atom_site_label_1
_geom_torsion_atom_site_label_2
_geom_torsion_atom_site_label_3
_geom_torsion_atom_site_label_4
_geom_torsion
O2 C7 C2 C3 -179.93(13)
O2 C10 C11 C13 69.57(15)
O2 C10 C11 C12 -57.82(16)
O1 C14 C13 C11 0.7(2)
O1 C14 C13 C18 -178.19(13)
O1 C9 C10 O2 -111.50(13)
O1 C9 C10 C11 8.62(17)
O1 C9 C8 O3 -66.90(16)
O4 C4 C5 C6 176.84(13)
O5 C17 C18 C13 -179.10(14)
C6 C7 C2 C3 -0.9(2)
C6 C9 C10 O2 8.06(15)
C6 C9 C10 C11 128.18(13)
C6 C9 C8 O3 171.84(13)
C3 C4 C5 C6 -0.7(2)
C7 O2 C10 C9 -7.86(15)
C7 O2 C10 C11 -130.81(12)
C7 C6 C5 C4 0.0(2)
C7 C6 C9 O1 114.82(13)
C7 C6 C9 C10 -5.60(16)
C7 C6 C9 C8 -127.93(14)
C4 C3 C2 C7 0.2(2)
C5 C6 C7 O2 179.93(13)
C5 C6 C7 C2 0.8(2)
C5 C6 C9 O1 -63.9(2)
C5 C6 C9 C10 175.67(15)
C5 C6 C9 C8 53.3(2)
C2 C3 C4 O4 -176.87(13)
C2 C3 C4 C5 0.6(2)
C15 C14 C13 C11 177.51(14)
C15 C14 C13 C18 -1.4(2)
C15 C16 C17 O5 177.17(14)
C15 C16 C17 C18 -1.5(2)
C14 O1 C9 C6 -73.21(15)
C14 O1 C9 C10 40.78(16)
C14 O1 C9 C8 164.46(12)
C14 C15 C16 C17 1.9(2)
C14 C15 C16 C19 -178.17(15)
C14 C13 C11 C10 46.90(18)
C14 C13 C11 C12 172.90(14)
C14 C13 C18 C17 1.8(2)
C16 C15 C14 O1 176.28(13)
C16 C15 C14 C13 -0.5(2)
C16 C17 C18 C13 -0.4(2)
C9 O1 C14 C15 135.42(14)
C9 O1 C14 C13 -47.66(18)
C9 C6 C7 O2 1.04(18)
C9 C6 C7 C2 -178.05(13)
C9 C6 C5 C4 178.61(15)
C9 C10 C11 C13 -49.49(17)
C9 C10 C11 C12 -176.88(13)
C10 O2 C7 C6 4.47(17)
C10 O2 C7 C2 -176.47(14)
C10 C9 C8 O3 56.18(18)
C11 C13 C18 C17 -176.98(14)
C18 C13 C11 C10 -134.33(16)
C18 C13 C11 C12 -8.3(2)
C1 C3 C4 O4 3.3(2)
C1 C3 C4 C5 -179.27(15)
C1 C3 C2 C7 -179.90(14)
C8 C9 C10 O2 130.03(13)
C8 C9 C10 C11 -109.85(15)
C19 C16 C17 O5 -2.8(2)
C19 C16 C17 C18 178.59(15)
